data_2014102
loop_
_publ_author_name
'Schwendtner, Karolina'
'Kolitsch, Uwe'

_publ_section_title
;
 Alkali scandium arsenates. II. The framework structures of \a- and
 \b-CsSc(HAsO~4~)~2~
;
_journal_issue 9
_journal_name_full 'Acta Crystallographica Section C'
_journal_page_first i84
_journal_page_last i88
_journal_paper_doi 10.1107/S010827010401594X
_journal_volume 60
_journal_year 2004
_chemical_formula_iupac 'Cs1 Sc1 (H1 As1 O4)2'
_chemical_formula_structural 'Cs1 Sc1 (H1 As1 O4)2'
_chemical_formula_sum 'As2 Cs H2 O8 Sc'
_chemical_formula_weight 457.73
_chemical_name_common
;
caesium scandium hydrogen arsenate
;
_chemical_name_systematic
;
caesium scandium hydrogen arsenate(V)
;
_space_group_IT_number 2
_symmetry_cell_setting triclinic
_symmetry_space_group_name_Hall '-P 1'
_symmetry_space_group_name_H-M 'P -1'
_atom_sites_solution_hydrogens difmap
_atom_sites_solution_primary direct
_atom_sites_solution_secondary difmap
_cell_angle_alpha 65.48(3)
_cell_angle_beta 70.66(3)
_cell_angle_gamma 70.10(3)
_cell_formula_units_Z 3
_cell_length_a 7.520(2)
_cell_length_b 9.390(2)
_cell_length_c 10.050(2)
_cell_measurement_reflns_used 4259
_cell_measurement_temperature 293(2)
_cell_measurement_theta_max 32.577
_cell_measurement_theta_min 2.037
_cell_volume 592.0(3)
_computing_cell_refinement 'HKL SCALEPACK (Otwinowski & Minor 1997)'
_computing_data_collection 'COLLECT (Nonius, 2003)'
_computing_data_reduction 'HKL DENZO (Otwinowski & Minor, 1997) and SCALEPACK'
_computing_molecular_graphics 'DIAMOND (Pennington, 1999) and ORTEP-3 for Windows (Farrugia, 1997)'
_computing_publication_material SHELXL97
_computing_structure_refinement 'SHELXL97 (Sheldrick, 1997)'
_computing_structure_solution 'SHELXS97 (Sheldrick, 1997)'
_diffrn_ambient_temperature 293(2)
_diffrn_measured_fraction_theta_full 0.998
_diffrn_measured_fraction_theta_max 0.998
_diffrn_measurement_device_type 'Nonius KappaCCD area-detector'
_diffrn_measurement_method '\y and \w'
_diffrn_radiation_monochromator graphite
_diffrn_radiation_source 'fine-focus sealed tube'
_diffrn_radiation_type MoK\a
_diffrn_radiation_wavelength 0.71073
_diffrn_reflns_av_R_equivalents 0.0217
_diffrn_reflns_av_sigmaI/netI 0.0293
_diffrn_reflns_limit_h_max 11
_diffrn_reflns_limit_h_min -11
_diffrn_reflns_limit_k_max 14
_diffrn_reflns_limit_k_min -14
_diffrn_reflns_limit_l_max 15
_diffrn_reflns_limit_l_min -15
_diffrn_reflns_number 8447
_diffrn_reflns_theta_full 32.56
_diffrn_reflns_theta_max 32.56
_diffrn_reflns_theta_min 2.28
_diffrn_standards_decay_% 0
_diffrn_standards_interval_time 0
_diffrn_standards_number 0
_exptl_absorpt_coefficient_mu 13.806
_exptl_absorpt_correction_T_max 0.6822
_exptl_absorpt_correction_T_min 0.4047
_exptl_absorpt_correction_type multi-scan
_exptl_absorpt_process_details '(HKL SCALEPACK; Otwinowski & Minor, 1997)'
_exptl_crystal_colour colourless
_exptl_crystal_density_diffrn 3.852
_exptl_crystal_density_meas ?
_exptl_crystal_density_method 'not measured'
_exptl_crystal_description tabular
_exptl_crystal_F_000 624
_exptl_crystal_size_max 0.08
_exptl_crystal_size_mid 0.06
_exptl_crystal_size_min 0.03
_refine_diff_density_max 1.617
_refine_diff_density_min -1.552
_refine_ls_extinction_coef 0.0055(3)
_refine_ls_extinction_expression Fc^*^=kFc[1+0.001xFc^2^\l^3^/sin(2\q)]^-1/4^
_refine_ls_extinction_method 'SHELXL97 (Sheldrick, 1997)'
_refine_ls_goodness_of_fit_ref 1.049
_refine_ls_hydrogen_treatment refall
_refine_ls_matrix_type full
_refine_ls_number_parameters 179
_refine_ls_number_reflns 4302
_refine_ls_number_restraints 0
_refine_ls_restrained_S_all 1.049
_refine_ls_R_factor_all 0.0283
_refine_ls_R_factor_gt 0.0233
_refine_ls_shift/su_max 0.001
_refine_ls_shift/su_mean 0.000
_refine_ls_structure_factor_coef Fsqd
_refine_ls_weighting_details 'calc w = 1/[\s^2^(Fo^2^)+(0.025P)^2^+0.84P] where P=(Fo^2^+2Fc^2^)/3'
_refine_ls_weighting_scheme calc
_refine_ls_wR_factor_gt 0.0551
_refine_ls_wR_factor_ref 0.0570
_reflns_number_gt 3839
_reflns_number_total 4302
_reflns_threshold_expression I>2\s(I)
_cod_data_source_file bc1053.cif
_cod_data_source_block I
_cod_depositor_comments
;
The following automatic conversions were performed:

'_exptl_crystal_density_meas' value 'not measured' was changed to '?'
- the value is perceived as not measured.

Automatic conversion script
Id: cif_fix_values 3008 2015-01-20 13:52:24Z robertas 
;
_cod_original_formula_sum 'As2 Cs1 H2 O8 Sc1'
_cod_database_code 2014102
_cod_database_fobs_code 2014102

loop_
_symmetry_equiv_pos_as_xyz
'x, y, z'
'-x, -y, -z'

loop_
_atom_site_label
_atom_site_fract_x
_atom_site_fract_y
_atom_site_fract_z
_atom_site_U_iso_or_equiv
_atom_site_adp_type
_atom_site_calc_flag
_atom_site_refinement_flags
_atom_site_occupancy
_atom_site_disorder_assembly
_atom_site_disorder_group
_atom_site_type_symbol
Cs1 0.5000 1.0000 0.0000 0.02920(7) Uani d S 1 . . Cs
Cs2 0.37099(3) 0.83606(2) 0.47378(2) 0.02848(6) Uani d . 1 . . Cs
Sc1 0.0000 0.5000 0.5000 0.00784(11) Uani d S 1 . . Sc
Sc2 0.20526(6) 0.72071(5) -0.05559(5) 0.00787(8) Uani d . 1 . . Sc
As1 0.45377(3) 0.55611(3) 0.22012(3) 0.00789(6) Uani d . 1 . . As
As2 -0.08279(3) 0.87763(3) 0.23294(3) 0.00835(6) Uani d . 1 . . As
As3 0.09332(3) 0.34998(3) 0.21516(3) 0.00814(6) Uani d . 1 . . As
O1 0.4036(3) 0.6929(2) 0.0595(2) 0.0132(3) Uani d . 1 . . O
O2 0.6005(3) 0.6313(3) 0.2625(3) 0.0198(4) Uani d . 1 . . O
O3 0.5672(3) 0.3704(2) 0.21477(19) 0.0115(3) Uani d . 1 . . O
O4 0.2599(3) 0.5437(2) 0.3603(2) 0.0190(4) Uani d . 1 . . O
O5 -0.0210(3) 0.8188(2) 0.0858(2) 0.0155(4) Uani d . 1 . . O
O6 -0.1513(3) 0.7356(2) 0.3933(2) 0.0144(3) Uani d . 1 . . O
O7 -0.2574(3) 1.0495(2) 0.2078(2) 0.0116(3) Uani d . 1 . . O
O8 0.1116(3) 0.9240(3) 0.2507(3) 0.0186(4) Uani d . 1 . . O
O9 -0.0599(3) 0.4234(2) 0.3487(2) 0.0146(3) Uani d . 1 . . O
O10 -0.0109(3) 0.2370(2) 0.1872(2) 0.0130(3) Uani d . 1 . . O
O11 0.1761(3) 0.4888(2) 0.0605(2) 0.0160(4) Uani d . 1 . . O
O12 0.2905(3) 0.2076(2) 0.2818(2) 0.0166(4) Uani d . 1 . . O
H2 0.707(6) 0.571(5) 0.280(4) 0.018(9) Uiso d . 1 . . H
H8 0.076(7) 1.001(6) 0.233(6) 0.044(15) Uiso d . 1 . . H
H12 0.373(6) 0.263(5) 0.263(4) 0.020(9) Uiso d . 1 . . H

loop_
_atom_site_aniso_label
_atom_site_aniso_U_11
_atom_site_aniso_U_22
_atom_site_aniso_U_33
_atom_site_aniso_U_12
_atom_site_aniso_U_13
_atom_site_aniso_U_23
Cs1 0.04254(17) 0.02343(14) 0.02584(14) -0.02199(12) -0.00483(12) -0.00324(10)
Cs2 0.03520(11) 0.02676(11) 0.01759(9) -0.00223(8) -0.01020(8) -0.00268(7)
Sc1 0.0093(3) 0.0069(3) 0.0068(2) -0.0013(2) -0.0022(2) -0.0019(2)
Sc2 0.00934(18) 0.00648(19) 0.00750(18) -0.00145(14) -0.00225(14) -0.00215(14)
As1 0.00787(10) 0.00719(11) 0.00825(10) -0.00142(8) -0.00176(8) -0.00260(8)
As2 0.00940(11) 0.00575(11) 0.00893(11) -0.00060(8) -0.00247(8) -0.00219(8)
As3 0.00954(11) 0.00639(11) 0.00930(11) -0.00227(8) -0.00274(8) -0.00263(8)
O1 0.0165(8) 0.0111(8) 0.0117(8) -0.0019(6) -0.0086(7) -0.0003(6)
O2 0.0192(10) 0.0169(10) 0.0322(11) -0.0009(8) -0.0156(9) -0.0119(8)
O3 0.0128(8) 0.0079(8) 0.0124(8) -0.0005(6) -0.0018(6) -0.0044(6)
O4 0.0149(9) 0.0182(10) 0.0163(9) -0.0052(7) 0.0069(7) -0.0056(7)
O5 0.0177(9) 0.0172(9) 0.0124(8) -0.0026(7) -0.0004(7) -0.0093(7)
O6 0.0165(9) 0.0097(8) 0.0107(8) -0.0011(6) -0.0029(7) 0.0008(6)
O7 0.0129(8) 0.0055(7) 0.0127(8) 0.0003(6) -0.0026(6) -0.0017(6)
O8 0.0180(9) 0.0104(9) 0.0315(11) -0.0019(7) -0.0131(8) -0.0063(8)
O9 0.0136(8) 0.0189(9) 0.0143(8) -0.0011(7) -0.0023(7) -0.0112(7)
O10 0.0187(9) 0.0089(8) 0.0155(8) -0.0031(6) -0.0092(7) -0.0039(6)
O11 0.0201(9) 0.0082(8) 0.0149(8) -0.0056(7) -0.0019(7) 0.0007(7)
O12 0.0134(8) 0.0116(9) 0.0224(9) -0.0017(7) -0.0086(7) -0.0008(7)

loop_
_atom_type_symbol
_atom_type_description
_atom_type_scat_dispersion_real
_atom_type_scat_dispersion_imag
_atom_type_scat_source
O O 0.0106 0.0060 'International Tables Vol C Tables 4.2.6.8 and 6.1.1.4'
H H 0.0000 0.0000 'International Tables Vol C Tables 4.2.6.8 and 6.1.1.4'
Sc Sc 0.2519 0.3716 'International Tables Vol C Tables 4.2.6.8 and 6.1.1.4'
As As 0.0499 2.0058 'International Tables Vol C Tables 4.2.6.8 and 6.1.1.4'
Cs Cs -0.3680 2.1192 'International Tables Vol C Tables 4.2.6.8 and 6.1.1.4'

loop_
_geom_angle_atom_site_label_1
_geom_angle_atom_site_label_2
_geom_angle_atom_site_label_3
_geom_angle_site_symmetry_1
_geom_angle_site_symmetry_3
_geom_angle
_geom_angle_publ_flag
O4 Sc1 O4 . 2_566 180.00(12) no
O4 Sc1 O6 . 2_566 88.23(9) no
O4 Sc1 O6 2_566 2_566 91.77(9) no
O4 Sc1 O6 . . 91.77(9) no
O4 Sc1 O6 2_566 . 88.23(9) no
O6 Sc1 O6 2_566 . 180.00(11) no
O4 Sc1 O9 . 2_566 87.43(8) no
O4 Sc1 O9 2_566 2_566 92.57(8) no
O6 Sc1 O9 2_566 2_566 88.14(8) no
O6 Sc1 O9 . 2_566 91.86(8) no
O4 Sc1 O9 . . 92.57(8) no
O4 Sc1 O9 2_566 . 87.43(8) no
O6 Sc1 O9 2_566 . 91.86(8) no
O6 Sc1 O9 . . 88.14(8) no
O9 Sc1 O9 2_566 . 180.00(8) no
O5 Sc2 O11 . . 95.23(9) no
O5 Sc2 O1 . . 92.41(8) no
O11 Sc2 O1 . . 92.37(9) no
O5 Sc2 O10 . 2_565 89.06(8) no
O11 Sc2 O10 . 2_565 91.52(8) no
O1 Sc2 O10 . 2_565 175.70(8) no
O5 Sc2 O3 . 2_665 176.30(8) no
O11 Sc2 O3 . 2_665 87.03(8) no
O1 Sc2 O3 . 2_665 90.42(8) no
O10 Sc2 O3 2_565 2_665 87.94(8) no
O5 Sc2 O7 . 2_575 93.22(8) no
O11 Sc2 O7 . 2_575 170.70(8) no
O1 Sc2 O7 . 2_575 91.17(8) no
O10 Sc2 O7 2_565 2_575 84.71(8) no
O3 Sc2 O7 2_665 2_575 84.34(8) no
O4 As1 O1 . . 112.79(11) no
O4 As1 O3 . . 108.45(10) no
O1 As1 O3 . . 115.30(9) no
O4 As1 O2 . . 105.87(11) no
O1 As1 O2 . . 104.03(10) no
O3 As1 O2 . . 109.91(10) no
O5 As2 O6 . . 112.33(10) no
O5 As2 O7 . . 109.96(10) no
O6 As2 O7 . . 111.08(9) no
O5 As2 O8 . . 110.82(11) no
O6 As2 O8 . . 106.93(11) no
O7 As2 O8 . . 105.45(10) no
O11 As3 O10 . . 114.17(10) no
O11 As3 O9 . . 113.84(10) no
O10 As3 O9 . . 108.51(10) no
O11 As3 O12 . . 108.03(10) no
O10 As3 O12 . . 101.20(10) no
O9 As3 O12 . . 110.34(10) no

loop_
_geom_bond_atom_site_label_1
_geom_bond_atom_site_label_2
_geom_bond_site_symmetry_2
_geom_bond_distance
_geom_bond_publ_flag
Cs1 O1 . 2.984(2) yes
Cs1 O1 2_675 2.984(2) no
Cs1 O8 2_675 3.231(3) no
Cs1 O8 . 3.231(3) yes
Cs1 O2 . 3.388(3) yes
Cs1 O2 2_675 3.388(3) no
Cs1 O7 1_655 3.436(2) yes
Cs1 O7 2_575 3.436(2) no
Cs1 O5 1_655 3.645(2) yes
Cs1 O5 2_575 3.645(2) no
Cs1 O12 1_565 3.720(2) yes
Cs1 O12 2_665 3.720(2) no
Cs2 O3 2_666 3.014(2) yes
Cs2 O8 . 3.127(2) yes
Cs2 O2 . 3.144(2) yes
Cs2 O12 1_565 3.164(2) yes
Cs2 O6 1_655 3.294(2) yes
Cs2 O9 2_566 3.478(2) yes
Cs2 O7 2_576 3.542(2) yes
Cs2 O10 2_566 3.553(2) yes
Cs2 O7 1_655 3.659(2) yes
Cs2 O4 . 3.785(2) yes
Cs2 O4 2_666 3.820(3) yes
Cs2 O12 2_666 3.909(2) no
Sc1 O4 . 2.051(2) yes
Sc1 O4 2_566 2.051(2) no
Sc1 O6 2_566 2.113(2) no
Sc1 O6 . 2.113(2) yes
Sc1 O9 2_566 2.1478(19) no
Sc1 O9 . 2.1478(19) yes
Sc2 O5 . 2.045(2) yes
Sc2 O11 . 2.049(2) yes
Sc2 O1 . 2.0631(19) yes
Sc2 O10 2_565 2.119(2) yes
Sc2 O3 2_665 2.1319(19) yes
Sc2 O7 2_575 2.142(2) yes
As1 O4 . 1.6566(19) yes
As1 O1 . 1.6587(19) yes
As1 O3 . 1.6753(18) yes
As1 O2 . 1.729(2) yes
As2 O5 . 1.6599(18) yes
As2 O6 . 1.666(2) yes
As2 O7 . 1.6825(18) yes
As2 O8 . 1.740(2) yes
As3 O11 . 1.653(2) yes
As3 O10 . 1.6672(18) yes
As3 O9 . 1.6755(19) yes
As3 O12 . 1.732(2) yes
O2 H2 . 0.83(4) no
O8 H8 . 0.64(5) no
O12 H12 . 0.87(4) no

loop_
_geom_hbond_atom_site_label_D
_geom_hbond_atom_site_label_H
_geom_hbond_atom_site_label_A
_geom_hbond_site_symmetry_A
_geom_hbond_distance_DH
_geom_hbond_distance_HA
_geom_hbond_distance_DA
_geom_hbond_angle_DHA
_geom_hbond_publ_flag
O2 H2 O9 1_655 0.83(4) 1.96(4) 2.784(3) 173(3) yes
O8 H8 O10 1_565 0.64(5) 1.98(5) 2.623(3) 174(6) yes
O12 H12 O3 . 0.87(4) 1.87(4) 2.739(3) 175(4) yes
